data_4087181
loop_
_publ_author_name
'Jia, Xiaofei'
'Zhang, Mengru'
'Li, Maohua'
'Pan, Fan'
'Ding, Kuiling'
'Jia, Li'
'Crandall, Laura A.'
'Engle, James T.'
'Ziegler, Christopher J.'

_publ_section_title
;
 Zwitterionic Nickel(II) Catalysts for CO--Ethylene Alternating
 Copolymerization
;
_journal_issue 6
_journal_name_full Organometallics
_journal_page_first 1122
_journal_paper_doi 10.1021/acs.organomet.6b00932
_journal_volume 36
_journal_year 2017
_chemical_formula_sum 'C128 H104 B2 Br2 F48 Ni2 P4'
_chemical_formula_weight 2976.85
_space_group_crystal_system monoclinic
_space_group_IT_number 13
_space_group_name_Hall '-P 2yc'
_space_group_name_H-M_alt 'P 1 2/c 1'
_symmetry_space_group_name_Hall '-P 2yc'
_symmetry_space_group_name_H-M 'P 1 2/c 1'
_atom_sites_solution_hydrogens geom
_audit_creation_method SHELXL-2014/7
_cell_angle_alpha 90
_cell_angle_beta 90.809(2)
_cell_angle_gamma 90
_cell_formula_units_Z 4
_cell_length_a 18.5059(6)
_cell_length_b 18.4989(6)
_cell_length_c 38.0938(12)
_cell_measurement_reflns_used 9020
_cell_measurement_temperature 100(2)
_cell_measurement_theta_max 66.39
_cell_measurement_theta_min 4.12
_cell_volume 13039.7(7)
_computing_cell_refinement 'Bruker SAINT'
_computing_data_collection 'Bruker APEX2'
_computing_data_reduction 'Bruker SAINT'
_computing_molecular_graphics 'Bruker SHELXTL'
_computing_publication_material 'Bruker SHELXTL'
_computing_structure_refinement 'SHELXL-2014/7 (Sheldrick, 2014)'
_computing_structure_solution 'SHELXS-97 (Sheldrick, 2008)'
_diffrn_ambient_temperature 100(2)
_diffrn_measured_fraction_theta_full 0.982
_diffrn_measured_fraction_theta_max 0.982
_diffrn_measurement_device_type 'Bruker APEX-II CCD'
_diffrn_measurement_method '\f and \w scans'
_diffrn_radiation_type CuK\a
_diffrn_radiation_wavelength 1.54178
_diffrn_reflns_av_R_equivalents 0.0743
_diffrn_reflns_av_unetI/netI 0.0402
_diffrn_reflns_Laue_measured_fraction_full 0.982
_diffrn_reflns_Laue_measured_fraction_max 0.982
_diffrn_reflns_limit_h_max 21
_diffrn_reflns_limit_h_min -20
_diffrn_reflns_limit_k_max 21
_diffrn_reflns_limit_k_min -21
_diffrn_reflns_limit_l_max 44
_diffrn_reflns_limit_l_min -44
_diffrn_reflns_number 161402
_diffrn_reflns_point_group_measured_fraction_full 0.982
_diffrn_reflns_point_group_measured_fraction_max 0.982
_diffrn_reflns_theta_full 66.667
_diffrn_reflns_theta_max 66.667
_diffrn_reflns_theta_min 2.320
_exptl_absorpt_coefficient_mu 2.583
_exptl_absorpt_correction_T_max 0.7528
_exptl_absorpt_correction_T_min 0.6598
_exptl_absorpt_correction_type multi-scan
_exptl_absorpt_process_details SADABS
_exptl_crystal_colour yellow
_exptl_crystal_density_diffrn 1.516
_exptl_crystal_density_meas ?
_exptl_crystal_description needle
_exptl_crystal_F_000 6000
_exptl_crystal_size_max 0.123
_exptl_crystal_size_mid 0.112
_exptl_crystal_size_min 0.077
_refine_diff_density_max 1.850
_refine_diff_density_min -0.853
_refine_diff_density_rms 0.086
_refine_ls_extinction_method none
_refine_ls_goodness_of_fit_ref 1.029
_refine_ls_hydrogen_treatment constr
_refine_ls_matrix_type full
_refine_ls_number_parameters 1737
_refine_ls_number_reflns 22667
_refine_ls_number_restraints 0
_refine_ls_restrained_S_all 1.029
_refine_ls_R_factor_all 0.0731
_refine_ls_R_factor_gt 0.0536
_refine_ls_shift/su_max 0.009
_refine_ls_shift/su_mean 0.000
_refine_ls_structure_factor_coef Fsqd
_refine_ls_weighting_details 'w=1/[\s^2^(Fo^2^)+(0.0756P)^2^+27.1360P] where P=(Fo^2^+2Fc^2^)/3'
_refine_ls_weighting_scheme calc
_refine_ls_wR_factor_gt 0.1375
_refine_ls_wR_factor_ref 0.1519
_reflns_Friedel_coverage 0.000
_reflns_number_gt 17644
_reflns_number_total 22667
_reflns_threshold_expression 'I > 2\s(I)'
_cod_data_source_file om6b00932_si_002.cif
_cod_data_source_block 8
_cod_depositor_comments
;
The following automatic conversions were performed:

'_exptl_crystal_density_meas' value 'not measured' was changed to '?'
- the value is perceived as not measured.

Automatic conversion script
Id: cif_fix_values 4973 2017-02-22 13:04:09Z antanas 

 Adding full bibliography for 4087179--4087183.cif.
;
_cod_database_code 4087181
_shelx_shelxl_version_number 2014/7
_shelx_space_group_comment
; 
The symmetry employed for this shelxl refinement is uniquely defined 
by the following loop, which should always be used as a source of 
symmetry information in preference to the above space-group names. 
They are only intended as comments. 
;
_shelx_estimated_absorpt_t_min 0.742
_shelx_estimated_absorpt_t_max 0.826

loop_
_space_group_symop_operation_xyz
'x, y, z'
'-x, y, -z+1/2'
'-x, -y, -z'
'x, -y, z-1/2'

loop_
_atom_site_label
_atom_site_type_symbol
_atom_site_fract_x
_atom_site_fract_y
_atom_site_fract_z
_atom_site_U_iso_or_equiv
_atom_site_adp_type
_atom_site_occupancy
_atom_site_site_symmetry_order
_atom_site_calc_flag
_atom_site_refinement_flags_posn
_atom_site_refinement_flags_adp
_atom_site_refinement_flags_occupancy
_atom_site_disorder_assembly
_atom_site_disorder_group
B1 B 0.2372(2) 0.1848(2) 0.38542(10) 0.0193(8) Uani 1 1 d . . . . .
B2 B 0.2564(2) 0.3537(2) 0.62848(10) 0.0221(8) Uani 1 1 d . . . . .
Br1 Br 0.05905(2) 0.76881(3) 0.50073(2) 0.03821(12) Uani 1 1 d . . . . .
Br2 Br 0.84384(3) 0.43160(3) 0.76788(2) 0.04358(13) Uani 1 1 d . . . . .
C1 C 0.2880(2) 0.7709(2) 0.70948(9) 0.0286(8) Uani 1 1 d . . . . .
H1 H 0.2736 0.7192 0.7125 0.034 Uiso 1 1 calc R U . . .
C2 C 0.3581(2) 0.7835(2) 0.69737(9) 0.0284(8) Uani 1 1 d . . . . .
H2 H 0.3908 0.7411 0.6943 0.034 Uiso 1 1 calc R U . . .
C3 C 0.3809(2) 0.8515(2) 0.68465(9) 0.0285(8) Uani 1 1 d . . . . .
H3 H 0.4267 0.8504 0.6711 0.034 Uiso 1 1 calc R U . . .
C4 C 0.3628(2) 0.9241(2) 0.70033(10) 0.0322(9) Uani 1 1 d . . . . .
H4A H 0.3101 0.9324 0.6979 0.039 Uiso 1 1 calc R U . . .
H4B H 0.3876 0.9624 0.6869 0.039 Uiso 1 1 calc R U . . .
C5 C 0.3848(3) 0.9305(3) 0.73945(11) 0.0480(12) Uani 1 1 d . . . . .
H5A H 0.4382 0.9338 0.7411 0.058 Uiso 1 1 calc R U . . .
H5B H 0.3651 0.9764 0.7487 0.058 Uiso 1 1 calc R U . . .
C6 C 0.3604(3) 0.8696(3) 0.76299(11) 0.0455(11) Uani 1 1 d . . . . .
H6A H 0.3762 0.8807 0.7873 0.055 Uiso 1 1 calc R U . . .
H6B H 0.3856 0.8249 0.7558 0.055 Uiso 1 1 calc R U . . .
C7 C 0.2790(3) 0.8544(2) 0.76308(10) 0.0420(11) Uani 1 1 d . . . . .
H7A H 0.2540 0.8996 0.7698 0.050 Uiso 1 1 calc R U . . .
H7B H 0.2696 0.8184 0.7817 0.050 Uiso 1 1 calc R U . . .
C8 C 0.2433(2) 0.8264(2) 0.72827(10) 0.0358(9) Uani 1 1 d . . . . .
H8A H 0.1957 0.8050 0.7337 0.043 Uiso 1 1 calc R U . . .
H8B H 0.2349 0.8679 0.7124 0.043 Uiso 1 1 calc R U . . .
C9 C 0.1111(2) 0.7706(2) 0.65807(11) 0.0334(9) Uani 1 1 d . . . . .
H9 H 0.1186 0.7521 0.6825 0.040 Uiso 1 1 calc R U . . .
C10 C 0.0970(2) 0.8520(3) 0.66134(12) 0.0440(11) Uani 1 1 d . . . . .
H10A H 0.0847 0.8720 0.6382 0.066 Uiso 1 1 calc R U . . .
H10B H 0.1405 0.8760 0.6706 0.066 Uiso 1 1 calc R U . . .
H10C H 0.0568 0.8602 0.6773 0.066 Uiso 1 1 calc R U . . .
C11 C 0.0456(2) 0.7308(3) 0.64316(13) 0.0499(12) Uani 1 1 d . . . . .
H11A H 0.0057 0.7341 0.6597 0.075 Uiso 1 1 calc R U . . .
H11B H 0.0579 0.6799 0.6394 0.075 Uiso 1 1 calc R U . . .
H11C H 0.0310 0.7528 0.6208 0.075 Uiso 1 1 calc R U . . .
C12 C 0.2060(2) 0.6585(2) 0.62695(10) 0.0300(9) Uani 1 1 d . . . . .
H12 H 0.1634 0.6429 0.6124 0.036 Uiso 1 1 calc R U . . .
C13 C 0.2734(2) 0.6438(2) 0.60605(12) 0.0385(10) Uani 1 1 d . . . . .
H13A H 0.3161 0.6589 0.6197 0.058 Uiso 1 1 calc R U . . .
H13B H 0.2712 0.6710 0.5840 0.058 Uiso 1 1 calc R U . . .
H13C H 0.2767 0.5920 0.6009 0.058 Uiso 1 1 calc R U . . .
C14 C 0.2057(3) 0.6149(2) 0.66098(12) 0.0421(11) Uani 1 1 d . . . . .
H14A H 0.2059 0.5632 0.6554 0.063 Uiso 1 1 calc R U . . .
H14B H 0.1622 0.6266 0.6742 0.063 Uiso 1 1 calc R U . . .
H14C H 0.2487 0.6269 0.6751 0.063 Uiso 1 1 calc R U . . .
C15 C 0.18589(19) 0.79379(18) 0.59066(9) 0.0208(7) Uani 1 1 d . . . . .
C16 C 0.13366(19) 0.76922(19) 0.56637(10) 0.0246(8) Uani 1 1 d . . . . .
H16 H 0.1022 0.7306 0.5723 0.029 Uiso 1 1 calc R U . . .
C17 C 0.1286(2) 0.8018(2) 0.53384(10) 0.0271(8) Uani 1 1 d . . . . .
C18 C 0.1731(2) 0.8586(2) 0.52447(10) 0.0312(9) Uani 1 1 d . . . . .
H18 H 0.1674 0.8815 0.5023 0.037 Uiso 1 1 calc R U . . .
C19 C 0.2260(2) 0.8815(2) 0.54798(10) 0.0278(8) Uani 1 1 d . . . . .
H19 H 0.2576 0.9197 0.5417 0.033 Uiso 1 1 calc R U . . .
C20 C 0.23316(19) 0.84886(18) 0.58087(9) 0.0214(7) Uani 1 1 d . . . . .
C21 C 0.38768(19) 0.86439(19) 0.58871(9) 0.0229(7) Uani 1 1 d . . . . .
C22 C 0.4301(2) 0.8029(2) 0.59546(10) 0.0271(8) Uani 1 1 d . . . . .
H22 H 0.4157 0.7692 0.6128 0.033 Uiso 1 1 calc R U . . .
C23 C 0.4928(2) 0.7909(2) 0.57693(11) 0.0321(9) Uani 1 1 d . . . . .
H23 H 0.5213 0.7493 0.5817 0.039 Uiso 1 1 calc R U . . .
C24 C 0.5139(2) 0.8394(2) 0.55172(10) 0.0319(9) Uani 1 1 d . . . . .
H24 H 0.5566 0.8308 0.5388 0.038 Uiso 1 1 calc R U . . .
C25 C 0.4730(2) 0.9007(2) 0.54505(10) 0.0313(9) Uani 1 1 d . . . . .
H25 H 0.4882 0.9343 0.5278 0.038 Uiso 1 1 calc R U . . .
C26 C 0.4106(2) 0.9132(2) 0.56323(9) 0.0270(8) Uani 1 1 d . . . . .
H26 H 0.3828 0.9553 0.5584 0.032 Uiso 1 1 calc R U . . .
C27 C 0.2901(2) 0.97034(19) 0.61843(9) 0.0234(8) Uani 1 1 d . . . . .
C28 C 0.2204(2) 0.9978(2) 0.61833(10) 0.0299(8) Uani 1 1 d . . . . .
H28 H 0.1809 0.9675 0.6120 0.036 Uiso 1 1 calc R U . . .
C29 C 0.2079(2) 1.0696(2) 0.62747(11) 0.0380(10) Uani 1 1 d . . . . .
H29 H 0.1601 1.0883 0.6274 0.046 Uiso 1 1 calc R U . . .
C30 C 0.2653(3) 1.1134(2) 0.63664(11) 0.0393(10) Uani 1 1 d . . . . .
H30 H 0.2570 1.1621 0.6432 0.047 Uiso 1 1 calc R U . . .
C31 C 0.3351(2) 1.0867(2) 0.63629(10) 0.0346(9) Uani 1 1 d . . . . .
H31 H 0.3745 1.1173 0.6424 0.041 Uiso 1 1 calc R U . . .
C32 C 0.3474(2) 1.0155(2) 0.62701(9) 0.0274(8) Uani 1 1 d . . . . .
H32 H 0.3954 0.9974 0.6265 0.033 Uiso 1 1 calc R U . . .
C33 C 0.7444(2) 0.3199(2) 0.53599(10) 0.0372(10) Uani 1 1 d . . . . .
H33 H 0.7961 0.3151 0.5290 0.045 Uiso 1 1 calc R U . . .
C34 C 0.6993(3) 0.2524(2) 0.53195(13) 0.0497(13) Uani 1 1 d . . . . .
H34A H 0.6672 0.2481 0.5524 0.060 Uiso 1 1 calc R U . . .
H34B H 0.7317 0.2098 0.5320 0.060 Uiso 1 1 calc R U . . .
C35 C 0.6522(4) 0.2516(3) 0.49763(16) 0.0699(19) Uani 1 1 d . . . . .
H35A H 0.6840 0.2394 0.4778 0.084 Uiso 1 1 calc R U . . .
H35B H 0.6162 0.2123 0.4996 0.084 Uiso 1 1 calc R U . . .
C36 C 0.6125(3) 0.3204(3) 0.48858(12) 0.0508(13) Uani 1 1 d . . . . .
H36A H 0.5875 0.3131 0.4657 0.061 Uiso 1 1 calc R U . . .
H36B H 0.6489 0.3589 0.4852 0.061 Uiso 1 1 calc R U . . .
C37 C 0.5570(3) 0.3481(3) 0.51471(15) 0.0586(14) Uani 1 1 d . . . . .
H37A H 0.5173 0.3124 0.5160 0.070 Uiso 1 1 calc R U . . .
H37B H 0.5361 0.3936 0.5054 0.070 Uiso 1 1 calc R U . . .
C38 C 0.5864(3) 0.3626(3) 0.55284(13) 0.0477(11) Uani 1 1 d . . . . .
H38A H 0.5485 0.3864 0.5668 0.057 Uiso 1 1 calc R U . . .
H38B H 0.5988 0.3161 0.5643 0.057 Uiso 1 1 calc R U . . .
C39 C 0.6521(2) 0.4100(2) 0.55174(11) 0.0347(9) Uani 1 1 d . . . . .
H39 H 0.6435 0.4630 0.5548 0.042 Uiso 1 1 calc R U . . .
C40 C 0.7171(2) 0.3907(2) 0.53601(10) 0.0358(10) Uani 1 1 d . . . . .
H40 H 0.7486 0.4302 0.5269 0.043 Uiso 1 1 calc R U . . .
C41 C 0.6116(2) 0.3949(3) 0.65225(11) 0.0388(10) Uani 1 1 d . . . . .
H41 H 0.5758 0.4151 0.6350 0.047 Uiso 1 1 calc R U . . .
C42 C 0.6007(3) 0.3126(3) 0.65237(14) 0.0498(12) Uani 1 1 d . . . . .
H42A H 0.6334 0.2906 0.6698 0.075 Uiso 1 1 calc R U . . .
H42B H 0.6112 0.2931 0.6291 0.075 Uiso 1 1 calc R U . . .
H42C H 0.5506 0.3015 0.6583 0.075 Uiso 1 1 calc R U . . .
C43 C 0.5943(3) 0.4281(3) 0.68776(13) 0.0529(13) Uani 1 1 d . . . . .
H43A H 0.5434 0.4197 0.6930 0.079 Uiso 1 1 calc R U . . .
H43B H 0.6037 0.4802 0.6871 0.079 Uiso 1 1 calc R U . . .
H43C H 0.6248 0.4058 0.7060 0.079 Uiso 1 1 calc R U . . .
C44 C 0.7146(3) 0.5142(2) 0.63741(10) 0.0363(10) Uani 1 1 d . . . . .
H44 H 0.7155 0.5285 0.6627 0.044 Uiso 1 1 calc R U . . .
C45 C 0.7879(3) 0.5327(3) 0.62197(13) 0.0563(14) Uani 1 1 d . . . . .
H45A H 0.7881 0.5196 0.5970 0.084 Uiso 1 1 calc R U . . .
H45B H 0.8258 0.5057 0.6345 0.084 Uiso 1 1 calc R U . . .
H45C H 0.7969 0.5846 0.6245 0.084 Uiso 1 1 calc R U . . .
C46 C 0.6532(3) 0.5553(3) 0.61924(12) 0.0586(16) Uani 1 1 d . . . . .
H46A H 0.6627 0.6074 0.6206 0.088 Uiso 1 1 calc R U . . .
H46B H 0.6075 0.5444 0.6309 0.088 Uiso 1 1 calc R U . . .
H46C H 0.6499 0.5406 0.5946 0.088 Uiso 1 1 calc R U . . .
C47 C 0.7690(2) 0.38401(19) 0.66774(9) 0.0241(8) Uani 1 1 d . . . . .
C48 C 0.7760(2) 0.4132(2) 0.70155(10) 0.0290(8) Uani 1 1 d . . . . .
H48 H 0.7434 0.4492 0.7094 0.035 Uiso 1 1 calc R U . . .
C49 C 0.8310(2) 0.3889(2) 0.72318(9) 0.0313(9) Uani 1 1 d . . . . .
C50 C 0.8786(2) 0.3358(2) 0.71307(10) 0.0316(9) Uani 1 1 d . . . . .
H50 H 0.9155 0.3196 0.7288 0.038 Uiso 1 1 calc R U . . .
C51 C 0.8720(2) 0.3067(2) 0.67997(10) 0.0292(8) Uani 1 1 d . . . . .
H51 H 0.9045 0.2700 0.6726 0.035 Uiso 1 1 calc R U . . .
C52 C 0.8173(2) 0.33128(19) 0.65711(9) 0.0235(7) Uani 1 1 d . . . . .
C53 C 0.89982(19) 0.31261(19) 0.59368(9) 0.0231(7) Uani 1 1 d . . . . .
C54 C 0.9554(2) 0.2633(2) 0.59919(9) 0.0257(8) Uani 1 1 d . . . . .
H54 H 0.9479 0.2221 0.6136 0.031 Uiso 1 1 calc R U . . .
C55 C 1.0218(2) 0.2743(2) 0.58367(10) 0.0289(8) Uani 1 1 d . . . . .
H55 H 1.0598 0.2404 0.5874 0.035 Uiso 1 1 calc R U . . .
C56 C 1.0331(2) 0.3348(2) 0.56274(10) 0.0297(8) Uani 1 1 d . . . . .
H56 H 1.0785 0.3417 0.5519 0.036 Uiso 1 1 calc R U . . .
C57 C 0.9782(2) 0.3849(2) 0.55772(9) 0.0268(8) Uani 1 1 d . . . . .
H57 H 0.9862 0.4265 0.5437 0.032 Uiso 1 1 calc R U . . .
C58 C 0.9120(2) 0.37415(19) 0.57308(9) 0.0251(8) Uani 1 1 d . . . . .
H58 H 0.8745 0.4086 0.5697 0.030 Uiso 1 1 calc R U . . .
C59 C 0.79991(19) 0.2035(2) 0.61507(10) 0.0264(8) Uani 1 1 d . . . . .
C60 C 0.8205(2) 0.1593(2) 0.58719(11) 0.0296(8) Uani 1 1 d . . . . .
H60 H 0.8410 0.1799 0.5668 0.036 Uiso 1 1 calc R U . . .
C61 C 0.8106(2) 0.0852(2) 0.58951(12) 0.0348(9) Uani 1 1 d . . . . .
H61 H 0.8236 0.0550 0.5704 0.042 Uiso 1 1 calc R U . . .
C62 C 0.7821(2) 0.0553(2) 0.61916(13) 0.0404(11) Uani 1 1 d . . . . .
H62 H 0.7770 0.0043 0.6208 0.049 Uiso 1 1 calc R U . . .
C63 C 0.7608(2) 0.0986(2) 0.64675(13) 0.0413(10) Uani 1 1 d . . . . .
H63 H 0.7400 0.0776 0.6670 0.050 Uiso 1 1 calc R U . . .
C64 C 0.7698(2) 0.1731(2) 0.64470(11) 0.0353(9) Uani 1 1 d . . . . .
H64 H 0.7553 0.2031 0.6636 0.042 Uiso 1 1 calc R U . . .
C65 C 0.29810(18) 0.12278(18) 0.39498(9) 0.0197(7) Uani 1 1 d . . . . .
C66 C 0.34115(18) 0.09076(18) 0.36961(9) 0.0206(7) Uani 1 1 d . . . . .
H66 H 0.3402 0.1099 0.3465 0.025 Uiso 1 1 calc R U . . .
C67 C 0.38544(19) 0.03170(19) 0.37701(9) 0.0228(7) Uani 1 1 d . . . . .
C68 C 0.4299(2) 0.0013(2) 0.34815(10) 0.0293(8) Uani 1 1 d . . . . .
C69 C 0.38742(19) 0.00135(19) 0.41015(9) 0.0245(8) Uani 1 1 d . . . . .
H69 H 0.4176 -0.0390 0.4153 0.029 Uiso 1 1 calc R U . . .
C70 C 0.3443(2) 0.03127(19) 0.43569(9) 0.0246(8) Uani 1 1 d . . . . .
C71 C 0.3426(2) -0.0011(2) 0.47159(10) 0.0299(9) Uani 1 1 d . . . . .
C72 C 0.30112(19) 0.09139(18) 0.42838(9) 0.0207(7) Uani 1 1 d . . . . .
H72 H 0.2730 0.1116 0.4466 0.025 Uiso 1 1 calc R U . . .
C73 C 0.22674(19) 0.24303(18) 0.41728(9) 0.0200(7) Uani 1 1 d . . . . .
C74 C 0.28512(19) 0.26633(18) 0.43795(9) 0.0209(7) Uani 1 1 d . . . . .
H74 H 0.3308 0.2437 0.4353 0.025 Uiso 1 1 calc R U . . .
C75 C 0.2784(2) 0.32200(19) 0.46245(9) 0.0239(8) Uani 1 1 d . . . . .
C76 C 0.2128(2) 0.35664(19) 0.46695(9) 0.0250(8) Uani 1 1 d . . . . .
H76 H 0.2080 0.3946 0.4836 0.030 Uiso 1 1 calc R U . . .
C77 C 0.15428(19) 0.33447(19) 0.44652(9) 0.0222(7) Uani 1 1 d . . . . .
C78 C 0.16101(19) 0.27912(18) 0.42222(9) 0.0196(7) Uani 1 1 d . . . . .
H78 H 0.1200 0.2653 0.4086 0.024 Uiso 1 1 calc R U . . .
C79 C 0.3432(2) 0.3464(2) 0.48303(10) 0.0294(8) Uani 1 1 d . . . . .
C80 C 0.0841(2) 0.3734(2) 0.45105(9) 0.0262(8) Uani 1 1 d . . . . .
C81 C 0.26052(19) 0.23626(18) 0.35225(9) 0.0200(7) Uani 1 1 d . . . . .
C82 C 0.2076(2) 0.27185(19) 0.33185(9) 0.0236(8) Uani 1 1 d . . . . .
H82 H 0.1580 0.2630 0.3364 0.028 Uiso 1 1 calc R U . . .
C83 C 0.2257(2) 0.31960(19) 0.30517(9) 0.0270(8) Uani 1 1 d . . . . .
C84 C 0.2975(2) 0.3344(2) 0.29783(10) 0.0304(9) Uani 1 1 d . . . . .
H84 H 0.3098 0.3664 0.2793 0.036 Uiso 1 1 calc R U . . .
C85 C 0.3507(2) 0.30134(19) 0.31818(9) 0.0261(8) Uani 1 1 d . . . . .
C86 C 0.3321(2) 0.25349(19) 0.34493(9) 0.0236(8) Uani 1 1 d . . . . .
H86 H 0.3695 0.2319 0.3586 0.028 Uiso 1 1 calc R U . . .
C87 C 0.1670(2) 0.3558(2) 0.28420(11) 0.0354(10) Uani 1 1 d . . . . .
C88 C 0.4283(2) 0.3169(2) 0.31113(11) 0.0370(10) Uani 1 1 d . . . . .
C89 C 0.16450(18) 0.13739(18) 0.37668(9) 0.0219(7) Uani 1 1 d . . . . .
C90 C 0.1500(2) 0.1110(2) 0.34284(10) 0.0280(8) Uani 1 1 d . . . . .
H90 H 0.1790 0.1273 0.3240 0.034 Uiso 1 1 calc R U . . .
C91 C 0.0945(2) 0.0617(2) 0.33576(12) 0.0364(10) Uani 1 1 d . . . . .
C92 C 0.0518(2) 0.0371(2) 0.36242(12) 0.0387(10) Uani 1 1 d . . . . .
H92 H 0.0141 0.0033 0.3578 0.046 Uiso 1 1 calc R U . . .
C93 C 0.0644(2) 0.0622(2) 0.39607(12) 0.0334(9) Uani 1 1 d . . . . .
C94 C 0.1192(2) 0.11183(19) 0.40317(10) 0.0272(8) Uani 1 1 d . . . . .
H94 H 0.1262 0.1288 0.4265 0.033 Uiso 1 1 calc R U . . .
C95 C 0.0838(3) 0.0363(3) 0.29902(15) 0.0532(13) Uani 1 1 d . . . . .
C96 C 0.0175(2) 0.0364(3) 0.42487(14) 0.0448(11) Uani 1 1 d . . . . .
C97 C 0.28022(19) 0.29614(18) 0.59797(9) 0.0220(7) Uani 1 1 d . . . . .
C98 C 0.2286(2) 0.26479(19) 0.57550(9) 0.0237(7) Uani 1 1 d . . . . .
H98 H 0.1803 0.2822 0.5760 0.028 Uiso 1 1 calc R U . . .
C99 C 0.2453(2) 0.20902(19) 0.55236(9) 0.0241(8) Uani 1 1 d . . . . .
C100 C 0.3147(2) 0.1829(2) 0.55045(10) 0.0267(8) Uani 1 1 d . . . . .
H100 H 0.3262 0.1450 0.5347 0.032 Uiso 1 1 calc R U . . .
C101 C 0.3677(2) 0.21313(19) 0.57209(10) 0.0252(8) Uani 1 1 d . . . . .
C102 C 0.3504(2) 0.26852(19) 0.59543(9) 0.0244(8) Uani 1 1 d . . . . .
H102 H 0.3875 0.2881 0.6101 0.029 Uiso 1 1 calc R U . . .
C103 C 0.1860(2) 0.1763(2) 0.53061(10) 0.0316(9) Uani 1 1 d . . . . .
C104 C 0.4427(2) 0.1846(2) 0.56980(11) 0.0358(9) Uani 1 1 d . . . . .
C105 C 0.32025(19) 0.41253(18) 0.63756(9) 0.0223(7) Uani 1 1 d . . . . .
C106 C 0.36238(19) 0.44260(19) 0.61108(9) 0.0238(8) Uani 1 1 d . . . . .
H106 H 0.3602 0.4220 0.5883 0.029 Uiso 1 1 calc R U . . .
C107 C 0.40740(19) 0.5016(2) 0.61704(10) 0.0263(8) Uani 1 1 d . . . . .
C108 C 0.41456(19) 0.5315(2) 0.65012(10) 0.0262(8) Uani 1 1 d . . . . .
H108 H 0.4461 0.5712 0.6543 0.031 Uiso 1 1 calc R U . . .
C109 C 0.37459(19) 0.50218(19) 0.67706(10) 0.0250(8) Uani 1 1 d . . . . .
C110 C 0.3275(2) 0.44498(18) 0.67087(9) 0.0230(7) Uani 1 1 d . . . . .
H110 H 0.2993 0.4272 0.6897 0.028 Uiso 1 1 calc R U . . .
C111 C 0.4459(2) 0.5348(2) 0.58664(11) 0.0341(9) Uani 1 1 d . . . . .
C112 C 0.3818(2) 0.5334(2) 0.71306(10) 0.0299(9) Uani 1 1 d . . . . .
C113 C 0.23609(19) 0.30275(18) 0.66205(9) 0.0222(7) Uani 1 1 d . . . . .
C114 C 0.1678(2) 0.27037(19) 0.66513(9) 0.0249(8) Uani 1 1 d . . . . .
H114 H 0.1316 0.2812 0.6480 0.030 Uiso 1 1 calc R U . . .
C115 C 0.1510(2) 0.2230(2) 0.69223(10) 0.0289(8) Uani 1 1 d . . . . .
C116 C 0.2023(2) 0.2062(2) 0.71784(10) 0.0331(9) Uani 1 1 d . . . . .
H116 H 0.1908 0.1752 0.7368 0.040 Uiso 1 1 calc R U . . .
C117 C 0.2707(2) 0.2360(2) 0.71504(10) 0.0317(9) Uani 1 1 d . . . . .
C118 C 0.2868(2) 0.28312(19) 0.68788(10) 0.0259(8) Uani 1 1 d . . . . .
H118 H 0.3341 0.3029 0.6868 0.031 Uiso 1 1 calc R U . . .
C119 C 0.0768(2) 0.1921(2) 0.69434(11) 0.0385(10) Uani 1 1 d . . . . .
C120 C 0.3275(3) 0.2174(3) 0.74198(13) 0.0496(12) Uani 1 1 d . . . . .
C121 C 0.18905(19) 0.40600(18) 0.61554(9) 0.0204(7) Uani 1 1 d . . . . .
C122 C 0.1917(2) 0.44133(19) 0.58294(9) 0.0229(7) Uani 1 1 d . . . . .
H122 H 0.2291 0.4289 0.5672 0.027 Uiso 1 1 calc R U . . .
C123 C 0.1420(2) 0.49350(19) 0.57288(9) 0.0241(8) Uani 1 1 d . . . . .
C124 C 0.0849(2) 0.51179(19) 0.59468(9) 0.0252(8) Uani 1 1 d . . . . .
H124 H 0.0503 0.5471 0.5877 0.030 Uiso 1 1 calc R U . . .
C125 C 0.0803(2) 0.47720(19) 0.62658(9) 0.0239(8) Uani 1 1 d . . . . .
C126 C 0.13150(19) 0.42611(19) 0.63692(9) 0.0228(7) Uani 1 1 d . . . . .
H126 H 0.1272 0.4041 0.6593 0.027 Uiso 1 1 calc R U . . .
C127 C 0.1469(2) 0.5313(2) 0.53854(10) 0.0305(9) Uani 1 1 d . . . . .
C128 C 0.0199(2) 0.4946(2) 0.65077(10) 0.0301(9) Uani 1 1 d . . . . .
F1 F 0.46962(15) -0.05603(14) 0.35810(7) 0.0494(7) Uani 1 1 d . . . . .
F2 F 0.47715(14) 0.04971(14) 0.33581(7) 0.0477(6) Uani 1 1 d . . . . .
F3 F 0.39069(13) -0.01913(14) 0.32047(6) 0.0395(6) Uani 1 1 d . . . . .
F4 F 0.27575(15) -0.00951(16) 0.48354(7) 0.0535(7) Uani 1 1 d . . . . .
F5 F 0.37633(14) 0.04007(13) 0.49581(6) 0.0408(6) Uani 1 1 d . . . . .
F6 F 0.3738(2) -0.06581(14) 0.47342(7) 0.0619(9) Uani 1 1 d . . . . .
F7 F 0.3831(2) 0.3923(2) 0.46631(9) 0.0967(15) Uani 1 1 d . . . . .
F8 F 0.38682(15) 0.29195(15) 0.49187(8) 0.0610(8) Uani 1 1 d . . . . .
F9 F 0.32736(17) 0.3751(2) 0.51384(8) 0.0798(11) Uani 1 1 d . . . . .
F10 F 0.06254(13) 0.37363(13) 0.48429(6) 0.0388(6) Uani 1 1 d . . . . .
F11 F 0.08843(12) 0.44341(12) 0.44164(6) 0.0372(5) Uani 1 1 d . . . . .
F12 F 0.02995(12) 0.34513(13) 0.43177(6) 0.0373(5) Uani 1 1 d . . . . .
F13 F 0.43932(17) 0.38437(18) 0.30074(11) 0.0776(11) Uani 1 1 d . . . . .
F14 F 0.4553(2) 0.2771(3) 0.28664(14) 0.134(2) Uani 1 1 d . . . . .
F15 F 0.47017(15) 0.3105(2) 0.33889(9) 0.0812(12) Uani 1 1 d . . . . .
F16 F 0.1044(3) 0.3231(5) 0.2857(3) 0.112(3) Uani 0.8 1 d . . P A 1
F17 F 0.1525(4) 0.4215(3) 0.29575(15) 0.0799(18) Uani 0.8 1 d . . P A 1
F18 F 0.1809(4) 0.3633(5) 0.25102(9) 0.086(2) Uani 0.8 1 d . . P A 1
F19 F 0.0473(2) 0.0345(4) 0.45456(11) 0.159(3) Uani 1 1 d . . . . .
F20 F -0.0424(2) 0.0697(3) 0.42688(13) 0.130(2) Uani 1 1 d . . . . .
F21 F -0.0023(4) -0.0307(2) 0.42096(17) 0.159(3) Uani 1 1 d . . . . .
F22 F 0.0244(2) -0.0003(3) 0.29392(10) 0.1075(16) Uani 1 1 d . . . . .
F23 F 0.0793(3) 0.0904(2) 0.27580(9) 0.0985(14) Uani 1 1 d . . . . .
F24 F 0.1388(2) -0.0018(2) 0.28769(10) 0.0971(14) Uani 1 1 d . . . . .
F25 F 0.14215(15) 0.22608(15) 0.51605(7) 0.0549(7) Uani 1 1 d . . . . .
F26 F 0.14221(16) 0.13515(16) 0.54931(7) 0.0568(8) Uani 1 1 d . . . . .
F27 F 0.20936(15) 0.13707(19) 0.50404(8) 0.0682(10) Uani 1 1 d . . . . .
F28 F 0.47049(18) 0.1919(2) 0.53814(10) 0.0913(14) Uani 1 1 d . . . . .
F29 F 0.44665(15) 0.11313(15) 0.57426(10) 0.0669(9) Uani 1 1 d . . . . .
F30 F 0.48792(17) 0.2118(2) 0.59235(13) 0.1114(18) Uani 1 1 d . . . . .
F31 F 0.40752(19) 0.5314(2) 0.55720(7) 0.0772(11) Uani 1 1 d . . . . .
F32 F 0.46116(19) 0.60368(14) 0.59127(8) 0.0633(8) Uani 1 1 d . . . . .
F33 F 0.50700(18) 0.5027(2) 0.57974(11) 0.0900(13) Uani 1 1 d . . . . .
F34 F 0.3921(2) 0.60526(14) 0.71266(7) 0.0659(9) Uani 1 1 d . . . . .
F35 F 0.32372(15) 0.52439(17) 0.73233(7) 0.0578(8) Uani 1 1 d . . . . .
F36 F 0.43617(16) 0.50645(19) 0.73091(7) 0.0652(9) Uani 1 1 d . . . . .
F37 F 0.04977(16) 0.17250(19) 0.66360(8) 0.0663(9) Uani 1 1 d . . . . .
F38 F 0.02960(16) 0.2407(2) 0.70625(11) 0.0794(11) Uani 1 1 d . . . . .
F39 F 0.07222(17) 0.1361(2) 0.71519(11) 0.0902(14) Uani 1 1 d . . . . .
F40 F 0.3037(3) 0.1910(7) 0.77080(17) 0.127(3) Uani 0.8 1 d . . P B 1
F41 F 0.3699(6) 0.2717(4) 0.7502(3) 0.124(3) Uani 0.8 1 d . . P B 1
F42 F 0.3737(6) 0.1706(7) 0.7296(2) 0.142(4) Uani 0.8 1 d . . P B 1
F43 F -0.01708(18) 0.43715(16) 0.65997(10) 0.0751(11) Uani 1 1 d . . . . .
F44 F 0.04264(14) 0.52461(18) 0.68032(7) 0.0573(8) Uani 1 1 d . . . . .
F45 F -0.02704(15) 0.54151(18) 0.63716(7) 0.0629(9) Uani 1 1 d . . . . .
F46 F 0.1539(2) 0.60130(13) 0.54124(6) 0.0594(8) Uani 1 1 d . . . . .
F47 F 0.0880(2) 0.5225(2) 0.51848(8) 0.0937(14) Uani 1 1 d . . . . .
F48 F 0.1994(2) 0.50732(18) 0.51871(9) 0.0885(13) Uani 1 1 d . . . . .
F49 F 0.1924(9) 0.4138(13) 0.2681(8) 0.079(7) Uani 0.2 1 d . . P A 2
F50 F 0.1429(14) 0.3126(10) 0.2608(6) 0.060(5) Uani 0.2 1 d . . P A 2
F51 F 0.1163(11) 0.3757(15) 0.3016(3) 0.052(4) Uani 0.2 1 d . . P A 2
F52 F 0.3884(8) 0.2245(19) 0.7332(5) 0.057(5) Uani 0.2 1 d . . P B 2
F53 F 0.3171(13) 0.2582(12) 0.7702(4) 0.065(5) Uani 0.2 1 d . . P B 2
F54 F 0.3223(11) 0.1513(9) 0.7519(6) 0.052(4) Uani 0.2 1 d . . P B 2
Ni1 Ni 0.29133(3) 0.80921(3) 0.65830(2) 0.02139(14) Uani 1 1 d . . . . .
Ni2 Ni 0.72785(3) 0.36306(3) 0.58589(2) 0.02592(15) Uani 1 1 d . . . . .
P1 P 0.19716(5) 0.75616(5) 0.63510(2) 0.02083(19) Uani 1 1 d . . . . .
P2 P 0.30394(5) 0.87432(5) 0.61217(2) 0.01994(19) Uani 1 1 d . . . . .
P3 P 0.70182(5) 0.41568(5) 0.63520(2) 0.0245(2) Uani 1 1 d . . . . .
P4 P 0.81062(5) 0.30045(5) 0.61163(2) 0.02239(19) Uani 1 1 d . . . . .

loop_
_atom_site_aniso_label
_atom_site_aniso_U_11
_atom_site_aniso_U_22
_atom_site_aniso_U_33
_atom_site_aniso_U_23
_atom_site_aniso_U_13
_atom_site_aniso_U_12
B1 0.021(2) 0.0195(19) 0.0177(18) 0.0009(15) -0.0017(15) 0.0025(16)
B2 0.027(2) 0.0188(19) 0.0205(19) -0.0025(15) -0.0034(16) -0.0016(16)
Br1 0.0372(2) 0.0478(3) 0.0292(2) -0.00191(18) -0.01289(18) -0.01051(19)
Br2 0.0575(3) 0.0519(3) 0.0211(2) -0.00473(18) -0.00611(19) 0.0024(2)
C1 0.042(2) 0.0251(19) 0.0188(18) 0.0027(14) -0.0044(16) -0.0022(17)
C2 0.031(2) 0.030(2) 0.0237(18) 0.0018(15) -0.0093(16) 0.0022(16)
C3 0.029(2) 0.034(2) 0.0225(18) -0.0003(15) -0.0059(15) -0.0029(16)
C4 0.048(2) 0.028(2) 0.0206(19) -0.0014(15) -0.0024(17) -0.0111(18)
C5 0.075(3) 0.041(3) 0.027(2) -0.0027(19) -0.010(2) -0.019(2)
C6 0.068(3) 0.045(3) 0.022(2) -0.0004(18) -0.012(2) -0.010(2)
C7 0.069(3) 0.035(2) 0.022(2) 0.0017(17) 0.010(2) -0.002(2)
C8 0.043(2) 0.035(2) 0.029(2) 0.0018(17) 0.0048(18) -0.0013(19)
C9 0.026(2) 0.043(2) 0.031(2) 0.0042(18) 0.0031(16) 0.0024(18)
C10 0.037(2) 0.052(3) 0.043(3) 0.003(2) 0.006(2) 0.018(2)
C11 0.028(2) 0.077(4) 0.044(3) 0.009(2) 0.001(2) -0.010(2)
C12 0.035(2) 0.0194(18) 0.035(2) 0.0012(15) -0.0108(17) -0.0052(16)
C13 0.037(2) 0.023(2) 0.055(3) -0.0078(18) -0.005(2) 0.0053(17)
C14 0.057(3) 0.023(2) 0.046(3) 0.0077(18) -0.020(2) -0.0089(19)
C15 0.0234(18) 0.0166(16) 0.0223(17) -0.0003(13) -0.0018(14) 0.0041(14)
C16 0.0222(19) 0.0226(18) 0.0288(19) -0.0034(15) -0.0021(15) -0.0037(15)
C17 0.0240(19) 0.031(2) 0.0256(19) -0.0051(15) -0.0054(15) -0.0006(16)
C18 0.034(2) 0.038(2) 0.0216(19) 0.0025(16) -0.0044(16) -0.0008(17)
C19 0.030(2) 0.029(2) 0.0248(19) 0.0038(15) -0.0022(15) -0.0074(16)
C20 0.0240(18) 0.0201(17) 0.0201(17) -0.0028(13) -0.0040(14) -0.0005(14)
C21 0.0254(19) 0.0232(18) 0.0200(17) -0.0020(14) -0.0062(14) -0.0028(15)
C22 0.032(2) 0.0208(18) 0.0285(19) 0.0026(15) -0.0053(16) -0.0031(15)
C23 0.028(2) 0.029(2) 0.039(2) -0.0067(17) -0.0042(17) 0.0042(16)
C24 0.027(2) 0.040(2) 0.029(2) -0.0053(17) -0.0002(16) -0.0013(17)
C25 0.026(2) 0.042(2) 0.0260(19) 0.0032(17) -0.0007(16) -0.0036(17)
C26 0.029(2) 0.0279(19) 0.0240(18) 0.0038(15) -0.0060(15) 0.0002(16)
C27 0.032(2) 0.0209(17) 0.0174(17) 0.0023(14) -0.0002(14) -0.0004(15)
C28 0.034(2) 0.026(2) 0.030(2) 0.0000(16) 0.0007(16) 0.0015(16)
C29 0.041(2) 0.033(2) 0.040(2) 0.0013(18) 0.0090(19) 0.0120(19)
C30 0.065(3) 0.020(2) 0.033(2) -0.0003(16) 0.008(2) 0.005(2)
C31 0.052(3) 0.0210(19) 0.030(2) -0.0005(16) 0.0011(18) -0.0067(18)
C32 0.035(2) 0.0231(19) 0.0234(18) 0.0024(14) -0.0037(16) -0.0049(16)
C33 0.038(2) 0.051(3) 0.0220(19) -0.0057(18) -0.0036(17) 0.007(2)
C34 0.070(3) 0.031(2) 0.047(3) -0.015(2) -0.027(2) 0.012(2)
C35 0.094(4) 0.037(3) 0.077(4) -0.016(3) -0.055(3) 0.012(3)
C36 0.071(3) 0.039(3) 0.042(3) -0.003(2) -0.031(2) 0.003(2)
C37 0.051(3) 0.058(3) 0.066(3) 0.006(3) -0.030(3) -0.006(3)
C38 0.038(3) 0.050(3) 0.055(3) 0.004(2) -0.007(2) 0.004(2)
C39 0.042(2) 0.026(2) 0.035(2) -0.0006(17) -0.0105(19) 0.0035(18)
C40 0.047(3) 0.041(2) 0.0186(18) 0.0047(16) -0.0063(17) -0.010(2)
C41 0.033(2) 0.050(3) 0.034(2) 0.0061(19) -0.0002(18) 0.0070(19)
C42 0.038(3) 0.060(3) 0.051(3) 0.009(2) 0.004(2) -0.010(2)
C43 0.043(3) 0.073(4) 0.042(3) 0.000(2) 0.010(2) 0.015(3)
C44 0.061(3) 0.023(2) 0.025(2) -0.0031(16) -0.0011(19) 0.0106(19)
C45 0.097(4) 0.031(2) 0.041(3) -0.003(2) 0.015(3) -0.017(3)
C46 0.110(5) 0.033(2) 0.033(2) -0.0039(19) -0.015(3) 0.034(3)
C47 0.0262(19) 0.0245(18) 0.0215(18) 0.0034(14) -0.0011(15) -0.0022(15)
C48 0.037(2) 0.0264(19) 0.0236(19) -0.0002(15) 0.0003(16) 0.0019(16)
C49 0.043(2) 0.034(2) 0.0173(18) -0.0002(15) -0.0009(16) -0.0049(18)
C50 0.030(2) 0.037(2) 0.027(2) 0.0075(17) -0.0047(16) -0.0008(17)
C51 0.030(2) 0.029(2) 0.028(2) 0.0000(16) -0.0012(16) 0.0035(16)
C52 0.0275(19) 0.0211(17) 0.0219(17) 0.0001(14) -0.0022(14) -0.0016(15)
C53 0.0247(19) 0.0228(18) 0.0216(17) -0.0069(14) -0.0031(14) 0.0006(15)
C54 0.027(2) 0.0249(19) 0.0246(18) -0.0004(15) -0.0056(15) 0.0006(15)
C55 0.023(2) 0.034(2) 0.029(2) -0.0038(16) -0.0057(15) 0.0010(16)
C56 0.030(2) 0.034(2) 0.0254(19) -0.0030(16) -0.0047(16) -0.0042(17)
C57 0.033(2) 0.0238(19) 0.0233(18) -0.0006(14) -0.0038(16) -0.0039(16)
C58 0.029(2) 0.0222(18) 0.0237(18) -0.0037(14) -0.0052(15) 0.0025(15)
C59 0.0203(18) 0.0255(19) 0.033(2) -0.0023(16) -0.0030(15) 0.0015(15)
C60 0.026(2) 0.0252(19) 0.038(2) -0.0054(16) -0.0049(16) 0.0021(15)
C61 0.033(2) 0.024(2) 0.047(2) -0.0076(18) -0.0099(19) 0.0025(17)
C62 0.037(2) 0.0187(19) 0.065(3) 0.0010(19) -0.012(2) -0.0018(17)
C63 0.033(2) 0.034(2) 0.057(3) 0.009(2) 0.004(2) -0.0090(19)
C64 0.034(2) 0.031(2) 0.041(2) -0.0025(18) 0.0014(18) 0.0003(17)
C65 0.0204(18) 0.0185(17) 0.0203(17) 0.0004(13) -0.0018(14) -0.0011(14)
C66 0.0225(18) 0.0204(17) 0.0189(17) 0.0028(13) -0.0016(14) -0.0005(14)
C67 0.0200(18) 0.0209(17) 0.0275(19) -0.0018(14) -0.0010(14) 0.0009(14)
C68 0.027(2) 0.0259(19) 0.035(2) 0.0041(16) 0.0017(16) 0.0080(16)
C69 0.0240(19) 0.0200(17) 0.0293(19) 0.0025(15) -0.0067(15) 0.0004(15)
C70 0.031(2) 0.0225(18) 0.0206(18) 0.0008(14) -0.0017(15) -0.0002(15)
C71 0.038(2) 0.027(2) 0.0246(19) 0.0033(16) -0.0027(17) 0.0062(17)
C72 0.0228(18) 0.0199(17) 0.0194(17) -0.0015(13) -0.0003(14) -0.0009(14)
C73 0.0240(18) 0.0187(17) 0.0173(16) 0.0049(13) 0.0009(14) 0.0005(14)
C74 0.0224(18) 0.0205(17) 0.0199(17) 0.0029(13) 0.0007(14) 0.0048(14)
C75 0.0266(19) 0.0252(18) 0.0197(17) 0.0021(14) -0.0027(14) -0.0014(15)
C76 0.031(2) 0.0217(18) 0.0227(18) -0.0024(14) 0.0018(15) 0.0020(15)
C77 0.0250(19) 0.0221(17) 0.0196(17) 0.0035(14) 0.0012(14) 0.0037(15)
C78 0.0229(18) 0.0186(17) 0.0174(16) 0.0041(13) -0.0001(13) 0.0001(14)
C79 0.029(2) 0.030(2) 0.029(2) 0.0001(16) -0.0044(16) 0.0003(16)
C80 0.029(2) 0.0244(19) 0.0250(19) 0.0010(15) 0.0034(15) 0.0040(15)
C81 0.0259(19) 0.0170(16) 0.0172(16) -0.0035(13) 0.0004(14) 0.0014(14)
C82 0.031(2) 0.0198(17) 0.0197(17) -0.0038(14) -0.0025(15) 0.0042(15)
C83 0.041(2) 0.0181(17) 0.0223(18) 0.0006(14) -0.0043(16) 0.0046(16)
C84 0.049(3) 0.0203(18) 0.0215(18) 0.0028(14) 0.0040(17) -0.0009(17)
C85 0.035(2) 0.0190(17) 0.0245(18) -0.0029(14) 0.0051(16) -0.0039(15)
C86 0.031(2) 0.0222(18) 0.0181(17) -0.0013(14) -0.0017(15) -0.0013(15)
C87 0.046(3) 0.028(2) 0.032(2) 0.0070(17) -0.005(2) 0.0024(19)
C88 0.045(3) 0.029(2) 0.037(2) 0.0013(18) 0.008(2) -0.0084(19)
C89 0.0192(18) 0.0163(16) 0.0301(19) 0.0001(14) -0.0014(14) 0.0027(14)
C90 0.0235(19) 0.028(2) 0.032(2) -0.0005(16) -0.0024(16) 0.0006(15)
C91 0.031(2) 0.029(2) 0.049(3) -0.0061(18) -0.0105(19) 0.0015(17)
C92 0.027(2) 0.031(2) 0.058(3) -0.001(2) -0.009(2) -0.0021(17)
C93 0.0203(19) 0.024(2) 0.056(3) 0.0098(18) 0.0026(18) -0.0001(16)
C94 0.026(2) 0.0215(18) 0.034(2) 0.0022(15) -0.0007(16) 0.0041(15)
C95 0.047(3) 0.050(3) 0.061(3) -0.018(3) -0.013(2) -0.010(2)
C96 0.031(2) 0.039(3) 0.065(3) 0.013(2) 0.004(2) -0.005(2)
C97 0.0251(19) 0.0182(17) 0.0228(18) 0.0014(14) -0.0017(14) -0.0003(14)
C98 0.0254(19) 0.0217(18) 0.0240(18) -0.0008(14) 0.0002(15) 0.0001(15)
C99 0.030(2) 0.0213(18) 0.0210(17) -0.0034(14) 0.0025(15) -0.0028(15)
C100 0.033(2) 0.0223(18) 0.0251(19) -0.0024(15) 0.0075(16) -0.0002(16)
C101 0.027(2) 0.0211(18) 0.0276(19) 0.0016(15) 0.0055(15) 0.0016(15)
C102 0.0270(19) 0.0207(18) 0.0252(18) 0.0012(14) -0.0038(15) -0.0019(15)
C103 0.039(2) 0.029(2) 0.027(2) -0.0066(16) 0.0039(17) -0.0028(18)
C104 0.039(2) 0.032(2) 0.036(2) -0.0017(17) 0.0027(19) 0.0062(18)
C105 0.0237(18) 0.0177(17) 0.0254(18) -0.0010(14) -0.0042(15) 0.0033(14)
C106 0.0250(19) 0.0212(18) 0.0251(18) -0.0035(14) -0.0052(15) 0.0027(15)
C107 0.0176(18) 0.0250(19) 0.036(2) 0.0048(16) -0.0012(15) 0.0013(15)
C108 0.0199(18) 0.0207(18) 0.038(2) -0.0015(15) -0.0063(16) -0.0015(14)
C109 0.0222(18) 0.0224(18) 0.0303(19) -0.0027(15) -0.0062(15) 0.0032(15)
C110 0.0263(19) 0.0177(17) 0.0247(18) -0.0012(14) -0.0047(15) -0.0006(14)
C111 0.032(2) 0.034(2) 0.036(2) 0.0022(17) -0.0018(18) -0.0019(18)
C112 0.031(2) 0.0248(19) 0.034(2) -0.0067(16) -0.0042(17) -0.0046(16)
C113 0.0286(19) 0.0172(17) 0.0208(17) -0.0073(13) -0.0011(14) 0.0006(14)
C114 0.030(2) 0.0208(18) 0.0243(18) -0.0018(14) -0.0032(15) 0.0031(15)
C115 0.033(2) 0.0232(19) 0.030(2) 0.0015(15) 0.0030(16) 0.0010(16)
C116 0.042(2) 0.029(2) 0.028(2) 0.0063(16) 0.0005(17) 0.0011(18)
C117 0.039(2) 0.030(2) 0.0254(19) 0.0013(16) -0.0069(17) 0.0024(17)
C118 0.029(2) 0.0209(18) 0.0273(19) -0.0042(15) -0.0038(15) -0.0016(15)
C119 0.035(2) 0.040(2) 0.040(2) 0.0141(19) 0.0045(19) 0.0024(19)
C120 0.050(3) 0.051(3) 0.048(3) 0.013(2) -0.017(2) -0.003(2)
C121 0.0245(18) 0.0162(16) 0.0204(17) -0.0025(13) -0.0023(14) -0.0023(14)
C122 0.0265(19) 0.0200(17) 0.0220(17) -0.0039(14) -0.0021(14) -0.0010(15)
C123 0.032(2) 0.0178(17) 0.0230(18) -0.0027(14) -0.0022(15) -0.0008(15)
C124 0.028(2) 0.0195(17) 0.0283(19) -0.0011(14) -0.0063(15) -0.0017(15)
C125 0.0261(19) 0.0223(18) 0.0231(18) -0.0053(14) -0.0031(15) -0.0025(15)
C126 0.0261(19) 0.0202(17) 0.0219(18) -0.0022(14) -0.0027(15) -0.0042(14)
C127 0.042(2) 0.025(2) 0.0240(19) -0.0009(15) -0.0006(17) 0.0026(17)
C128 0.031(2) 0.027(2) 0.032(2) 0.0011(16) -0.0046(17) 0.0029(17)
F1 0.0568(16) 0.0492(15) 0.0425(14) 0.0044(12) 0.0081(12) 0.0355(13)
F2 0.0381(14) 0.0462(15) 0.0596(16) -0.0065(12) 0.0235(12) -0.0067(12)
F3 0.0387(13) 0.0502(15) 0.0297(12) -0.0114(10) 0.0011(10) 0.0059(11)
F4 0.0511(16) 0.0723(19) 0.0369(14) 0.0291(13) -0.0006(12) -0.0129(14)
F5 0.0580(16) 0.0425(14) 0.0218(11) 0.0017(10) -0.0046(10) -0.0033(12)
F6 0.122(3) 0.0341(14) 0.0296(13) 0.0083(11) -0.0026(15) 0.0339(16)
F7 0.090(2) 0.124(3) 0.075(2) 0.060(2) -0.0547(19) -0.083(2)
F8 0.0525(17) 0.0471(16) 0.082(2) -0.0046(14) -0.0402(15) 0.0051(13)
F9 0.0518(18) 0.127(3) 0.0602(19) -0.056(2) -0.0190(15) 0.0071(19)
F10 0.0396(13) 0.0466(14) 0.0303(12) -0.0015(10) 0.0106(10) 0.0122(11)
F11 0.0361(13) 0.0241(11) 0.0515(14) 0.0056(10) 0.0047(11) 0.0092(10)
F12 0.0252(12) 0.0370(13) 0.0495(14) -0.0119(11) -0.0067(10) 0.0092(10)
F13 0.0551(19) 0.060(2) 0.118(3) 0.043(2) 0.0044(18) -0.0213(16)
F14 0.074(3) 0.151(4) 0.178(5) -0.122(4) 0.078(3) -0.058(3)
F15 0.0348(16) 0.127(3) 0.082(2) 0.051(2) -0.0051(15) -0.0264(18)
F16 0.064(3) 0.114(6) 0.155(7) 0.100(5) -0.061(4) -0.027(3)
F17 0.113(5) 0.051(3) 0.074(4) -0.019(3) -0.045(3) 0.051(3)
F18 0.112(4) 0.126(5) 0.021(2) 0.014(3) -0.002(2) 0.075(4)
F19 0.081(3) 0.326(8) 0.069(3) 0.091(4) -0.005(2) -0.094(4)
F20 0.085(3) 0.180(5) 0.128(4) 0.086(3) 0.074(3) 0.078(3)
F21 0.205(6) 0.074(3) 0.201(6) -0.014(3) 0.136(5) -0.065(3)
F22 0.096(3) 0.140(4) 0.086(3) -0.042(3) -0.012(2) -0.075(3)
F23 0.158(4) 0.083(3) 0.053(2) -0.0054(19) -0.045(2) -0.019(3)
F24 0.098(3) 0.122(3) 0.070(2) -0.055(2) -0.019(2) 0.028(3)
F25 0.0586(17) 0.0485(16) 0.0569(17) -0.0066(13) -0.0298(14) -0.0025(13)
F26 0.0593(18) 0.0646(18) 0.0462(15) 0.0048(13) -0.0098(13) -0.0336(15)
F27 0.0473(16) 0.101(2) 0.0562(17) -0.0585(18) 0.0026(13) -0.0038(16)
F28 0.060(2) 0.128(3) 0.087(2) 0.058(2) 0.0437(19) 0.051(2)
F29 0.0453(16) 0.0393(16) 0.117(3) 0.0175(16) 0.0156(17) 0.0177(13)
F30 0.0365(17) 0.135(4) 0.161(4) -0.104(3) -0.035(2) 0.035(2)
F31 0.089(2) 0.105(3) 0.0371(15) 0.0195(16) -0.0104(15) -0.057(2)
F32 0.096(2) 0.0336(15) 0.0612(18) 0.0049(13) 0.0269(17) -0.0181(15)
F33 0.060(2) 0.088(3) 0.123(3) 0.049(2) 0.057(2) 0.0354(19)
F34 0.120(3) 0.0289(14) 0.0486(16) -0.0131(12) -0.0004(17) -0.0192(16)
F35 0.0464(16) 0.080(2) 0.0467(15) -0.0353(15) 0.0096(13) -0.0221(14)
F36 0.0635(18) 0.090(2) 0.0415(15) -0.0237(15) -0.0262(14) 0.0325(17)
F37 0.0490(17) 0.091(2) 0.0583(18) 0.0010(16) -0.0052(14) -0.0377(16)
F38 0.0391(17) 0.079(2) 0.121(3) -0.018(2) 0.0225(18) -0.0004(16)
F39 0.0505(19) 0.091(3) 0.129(3) 0.077(2) -0.0206(19) -0.0300(18)
F40 0.071(4) 0.255(11) 0.054(4) 0.089(5) -0.019(3) -0.023(6)
F41 0.145(7) 0.096(5) 0.126(6) 0.052(5) -0.111(6) -0.060(5)
F42 0.131(7) 0.184(8) 0.108(6) -0.038(7) -0.068(6) 0.112(7)
F43 0.071(2) 0.0387(16) 0.117(3) -0.0085(17) 0.060(2) -0.0135(15)
F44 0.0415(15) 0.095(2) 0.0358(14) -0.0245(14) 0.0028(11) 0.0070(15)
F45 0.0478(16) 0.091(2) 0.0499(16) 0.0182(15) 0.0107(13) 0.0405(16)
F46 0.125(3) 0.0207(12) 0.0322(13) 0.0031(10) 0.0018(15) -0.0007(14)
F47 0.116(3) 0.118(3) 0.0454(18) 0.0399(19) -0.0418(19) -0.062(3)
F48 0.139(3) 0.068(2) 0.061(2) 0.0394(17) 0.060(2) 0.055(2)
F49 0.045(9) 0.079(13) 0.113(18) 0.091(14) -0.033(11) -0.020(10)
F50 0.083(14) 0.039(9) 0.056(10) -0.010(8) -0.059(10) 0.026(9)
F51 0.048(10) 0.080(13) 0.027(7) -0.009(9) 0.005(7) 0.047(10)
F52 0.018(8) 0.106(17) 0.048(11) 0.033(12) -0.016(7) -0.005(10)
F53 0.102(15) 0.071(12) 0.022(7) -0.008(8) -0.035(9) -0.006(11)
F54 0.063(12) 0.039(8) 0.053(11) 0.037(8) -0.028(9) -0.005(7)
Ni1 0.0258(3) 0.0191(3) 0.0191(3) 0.0015(2) -0.0040(2) -0.0032(2)
Ni2 0.0286(3) 0.0258(3) 0.0232(3) -0.0033(2) -0.0055(3) 0.0034(3)
P1 0.0218(5) 0.0181(4) 0.0225(4) 0.0021(3) -0.0028(3) -0.0012(3)
P2 0.0233(5) 0.0179(4) 0.0185(4) 0.0008(3) -0.0030(3) -0.0023(3)
P3 0.0287(5) 0.0223(5) 0.0224(4) -0.0011(4) -0.0015(4) 0.0054(4)
P4 0.0231(5) 0.0196(4) 0.0243(4) -0.0031(3) -0.0037(4) 0.0011(4)

loop_
_atom_type_symbol
_atom_type_description
_atom_type_scat_dispersion_real
_atom_type_scat_dispersion_imag
_atom_type_scat_source
C C 0.0181 0.0091 'International Tables Vol C Tables 4.2.6.8 and 6.1.1.4'
H H 0.0000 0.0000 'International Tables Vol C Tables 4.2.6.8 and 6.1.1.4'
B B 0.0090 0.0039 'International Tables Vol C Tables 4.2.6.8 and 6.1.1.4'
F F 0.0727 0.0534 'International Tables Vol C Tables 4.2.6.8 and 6.1.1.4'
P P 0.2955 0.4335 'International Tables Vol C Tables 4.2.6.8 and 6.1.1.4'
Ni Ni -3.0029 0.5091 'International Tables Vol C Tables 4.2.6.8 and 6.1.1.4'
Br Br -0.6763 1.2805 'International Tables Vol C Tables 4.2.6.8 and 6.1.1.4'

loop_
_geom_angle_atom_site_label_1
_geom_angle_atom_site_label_2
_geom_angle_atom_site_label_3
_geom_angle
C73 B1 C89 113.5(3)
C73 B1 C81 103.0(3)
C89 B1 C81 112.2(3)
C73 B1 C65 112.5(3)
C89 B1 C65 103.2(3)
C81 B1 C65 112.8(3)
C113 B2 C105 113.0(3)
C113 B2 C97 104.3(3)
C105 B2 C97 112.3(3)
C113 B2 C121 113.0(3)
C105 B2 C121 102.3(3)
C97 B2 C121 112.2(3)
C2 C1 C8 124.0(4)
C2 C1 Ni1 66.1(2)
C8 C1 Ni1 103.7(2)
C1 C2 C3 122.9(4)
C1 C2 Ni1 73.6(2)
C3 C2 Ni1 73.4(2)
C2 C3 C4 125.9(4)
C2 C3 Ni1 65.8(2)
C4 C3 Ni1 110.3(3)
C3 C4 C5 113.2(3)
C6 C5 C4 116.0(4)
C5 C6 C7 116.1(4)
C6 C7 C8 117.5(4)
C1 C8 C7 113.7(4)
C11 C9 C10 111.7(4)
C11 C9 P1 116.2(3)
C10 C9 P1 109.2(3)
C13 C12 C14 111.3(4)
C13 C12 P1 109.9(3)
C14 C12 P1 112.0(3)
C20 C15 C16 119.2(3)
C20 C15 P1 117.3(3)
C16 C15 P1 123.5(3)
C17 C16 C15 119.2(3)
C16 C17 C18 122.0(3)
C16 C17 Br1 119.7(3)
C18 C17 Br1 118.3(3)
C19 C18 C17 118.9(3)
C18 C19 C20 120.4(3)
C19 C20 C15 120.2(3)
C19 C20 P2 122.3(3)
C15 C20 P2 117.5(3)
C26 C21 C22 118.5(3)
C26 C21 P2 123.3(3)
C22 C21 P2 118.2(3)
C23 C22 C21 120.4(4)
C24 C23 C22 120.0(4)
C23 C24 C25 120.2(4)
C26 C25 C24 120.4(4)
C25 C26 C21 120.4(4)
C32 C27 C28 119.3(3)
C32 C27 P2 120.8(3)
C28 C27 P2 119.5(3)
C27 C28 C29 120.5(4)
C30 C29 C28 119.5(4)
C29 C30 C31 120.4(4)
C30 C31 C32 120.0(4)
C31 C32 C27 120.4(4)
C40 C33 C34 124.9(4)
C40 C33 Ni2 65.5(2)
C34 C33 Ni2 108.7(3)
C33 C34 C35 113.3(4)
C36 C35 C34 116.6(4)
C35 C36 C37 117.7(5)
C36 C37 C38 115.7(4)
C39 C38 C37 110.2(4)
C40 C39 C38 124.4(4)
C40 C39 Ni2 65.6(2)
C38 C39 Ni2 106.1(3)
C39 C40 C33 123.5(4)
C39 C40 Ni2 74.3(2)
C33 C40 Ni2 74.2(2)
C43 C41 C42 111.6(4)
C43 C41 P3 115.6(3)
C42 C41 P3 109.2(3)
C46 C44 C45 112.0(4)
C46 C44 P3 112.3(3)
C45 C44 P3 108.6(3)
C52 C47 C48 119.1(3)
C52 C47 P3 117.3(3)
C48 C47 P3 123.4(3)
C49 C48 C47 119.0(4)
C48 C49 C50 122.4(3)
C48 C49 Br2 119.1(3)
C50 C49 Br2 118.5(3)
C51 C50 C49 119.1(4)
C50 C51 C52 119.7(4)
C47 C52 C51 120.6(3)
C47 C52 P4 117.5(3)
C51 C52 P4 121.8(3)
C54 C53 C58 119.5(3)
C54 C53 P4 122.6(3)
C58 C53 P4 117.8(3)
C55 C54 C53 119.9(4)
C54 C55 C56 120.3(4)
C57 C56 C55 120.0(4)
C58 C57 C56 120.0(4)
C57 C58 C53 120.3(3)
C64 C59 C60 120.0(4)
C64 C59 P4 120.4(3)
C60 C59 P4 119.5(3)
C61 C60 C59 119.5(4)
C62 C61 C60 120.3(4)
C61 C62 C63 120.7(4)
C62 C63 C64 119.7(4)
C59 C64 C63 119.8(4)
C66 C65 C72 116.0(3)
C66 C65 B1 122.6(3)
C72 C65 B1 120.6(3)
C67 C66 C65 122.3(3)
C69 C67 C66 120.8(3)
C69 C67 C68 120.8(3)
C66 C67 C68 118.4(3)
F3 C68 F2 105.3(3)
F3 C68 F1 106.9(3)
F2 C68 F1 105.6(3)
F3 C68 C67 113.1(3)
F2 C68 C67 112.1(3)
F1 C68 C67 113.3(3)
C67 C69 C70 118.2(3)
C69 C70 C72 120.9(3)
C69 C70 C71 120.2(3)
C72 C70 C71 118.9(3)
F6 C71 F4 106.3(3)
F6 C71 F5 106.1(3)
F4 C71 F5 104.8(3)
F6 C71 C70 113.2(3)
F4 C71 C70 113.0(3)
F5 C71 C70 112.7(3)
C70 C72 C65 121.9(3)
C74 C73 C78 116.3(3)
C74 C73 B1 121.5(3)
C78 C73 B1 121.7(3)
C73 C74 C75 121.9(3)
C76 C75 C74 120.7(3)
C76 C75 C79 119.6(3)
C74 C75 C79 119.6(3)
C75 C76 C77 118.2(3)
C76 C77 C78 121.1(3)
C76 C77 C80 117.7(3)
C78 C77 C80 121.2(3)
C77 C78 C73 121.8(3)
F7 C79 F9 107.9(4)
F7 C79 F8 105.8(4)
F9 C79 F8 102.7(3)
F7 C79 C75 113.5(3)
F9 C79 C75 113.6(3)
F8 C79 C75 112.6(3)
F10 C80 F12 106.8(3)
F10 C80 F11 105.6(3)
F12 C80 F11 106.0(3)
F10 C80 C77 112.5(3)
F12 C80 C77 113.1(3)
F11 C80 C77 112.2(3)
C86 C81 C82 116.0(3)
C86 C81 B1 123.1(3)
C82 C81 B1 120.5(3)
C83 C82 C81 121.9(4)
C84 C83 C82 120.9(3)
C84 C83 C87 119.5(3)
C82 C83 C87 119.6(4)
C85 C84 C83 118.3(3)
C84 C85 C86 120.5(4)
C84 C85 C88 119.4(3)
C86 C85 C88 120.1(3)
C81 C86 C85 122.4(3)
F51 C87 F50 107.8(15)
F18 C87 F16 106.3(6)
F18 C87 F17 105.7(5)
F16 C87 F17 103.0(6)
F51 C87 F49 106.8(16)
F50 C87 F49 107.9(16)
F51 C87 C83 113.8(7)
F50 C87 C83 109.7(7)
F18 C87 C83 114.5(4)
F16 C87 C83 113.9(4)
F17 C87 C83 112.5(4)
F49 C87 C83 110.5(7)
F14 C88 F15 107.5(5)
F14 C88 F13 104.9(4)
F15 C88 F13 103.6(4)
F14 C88 C85 113.7(4)
F15 C88 C85 113.5(3)
F13 C88 C85 112.9(4)
C90 C89 C94 115.9(3)
C90 C89 B1 121.3(3)
C94 C89 B1 122.2(3)
C91 C90 C89 122.4(4)
C92 C91 C90 120.2(4)
C92 C91 C95 121.4(4)
C90 C91 C95 118.4(4)
C91 C92 C93 118.9(4)
C92 C93 C94 121.0(4)
C92 C93 C96 118.9(4)
C94 C93 C96 120.0(4)
C93 C94 C89 121.6(4)
F22 C95 F24 109.2(5)
F22 C95 F23 104.2(5)
F24 C95 F23 103.0(5)
F22 C95 C91 113.9(5)
F24 C95 C91 112.6(4)
F23 C95 C91 113.1(4)
F19 C96 F20 109.3(6)
F19 C96 F21 101.4(6)
F20 C96 F21 102.9(5)
F19 C96 C93 115.0(4)
F20 C96 C93 114.0(4)
F21 C96 C93 112.9(5)
C98 C97 C102 115.6(3)
C98 C97 B2 120.9(3)
C102 C97 B2 123.0(3)
C99 C98 C97 122.6(3)
C100 C99 C98 120.6(3)
C100 C99 C103 120.5(3)
C98 C99 C103 118.9(3)
C99 C100 C101 118.6(3)
C100 C101 C102 120.5(3)
C100 C101 C104 118.2(3)
C102 C101 C104 121.3(3)
C101 C102 C97 122.2(3)
F27 C103 F26 107.7(3)
F27 C103 F25 105.2(3)
F26 C103 F25 104.3(3)
F27 C103 C99 113.6(3)
F26 C103 C99 112.6(3)
F25 C103 C99 112.7(3)
F30 C104 F28 108.0(4)
F30 C104 F29 105.6(4)
F28 C104 F29 101.3(4)
F30 C104 C101 114.7(3)
F28 C104 C101 113.0(3)
F29 C104 C101 113.1(4)
C106 C105 C110 115.7(3)
C106 C105 B2 121.3(3)
C110 C105 B2 122.1(3)
C107 C106 C105 122.2(3)
C108 C107 C106 120.9(4)
C108 C107 C111 120.0(3)
C106 C107 C111 119.1(3)
C107 C108 C109 118.3(3)
C108 C109 C110 120.9(3)
C108 C109 C112 119.2(3)
C110 C109 C112 119.9(3)
C109 C110 C105 122.0(3)
F33 C111 F32 106.4(4)
F33 C111 F31 105.3(4)
F32 C111 F31 105.7(4)
F33 C111 C107 113.1(3)
F32 C111 C107 113.3(4)
F31 C111 C107 112.4(3)
F36 C112 F35 106.8(4)
F36 C112 F34 106.0(3)
F35 C112 F34 104.4(3)
F36 C112 C109 112.9(3)
F35 C112 C109 113.6(3)
F34 C112 C109 112.6(3)
C118 C113 C114 115.2(3)
C118 C113 B2 122.7(3)
C114 C113 B2 121.9(3)
C115 C114 C113 122.8(3)
C116 C115 C114 120.2(4)
C116 C115 C119 119.9(4)
C114 C115 C119 119.8(3)
C117 C116 C115 118.3(4)
C116 C117 C118 120.8(4)
C116 C117 C120 119.3(4)
C118 C117 C120 120.0(4)
C117 C118 C113 122.7(4)
F39 C119 F37 107.2(4)
F39 C119 F38 106.2(4)
F37 C119 F38 104.2(4)
F39 C119 C115 113.8(4)
F37 C119 C115 113.3(4)
F38 C119 C115 111.5(4)
F52 C120 F54 105.2(15)
F40 C120 F42 106.8(7)
F40 C120 F41 107.3(7)
F42 C120 F41 101.6(8)
F52 C120 F53 108.3(16)
F54 C120 F53 106.8(14)
F52 C120 C117 116.2(8)
F54 C120 C117 111.5(8)
F40 C120 C117 115.3(5)
F42 C120 C117 111.1(5)
F41 C120 C117 113.6(4)
F53 C120 C117 108.5(8)
C126 C121 C122 115.3(3)
C126 C121 B2 124.1(3)
C122 C121 B2 120.1(3)
C123 C122 C121 122.5(3)
C122 C123 C124 120.7(3)
C122 C123 C127 121.6(3)
C124 C123 C127 117.7(3)
C125 C124 C123 118.0(3)
C124 C125 C126 121.0(3)
C124 C125 C128 120.0(3)
C126 C125 C128 119.0(3)
C125 C126 C121 122.4(3)
F46 C127 F48 107.8(4)
F46 C127 F47 104.2(4)
F48 C127 F47 103.5(4)
F46 C127 C123 113.8(3)
F48 C127 C123 113.7(3)
F47 C127 C123 112.8(3)
F43 C128 F44 105.9(4)
F43 C128 F45 107.0(4)
F44 C128 F45 104.9(3)
F43 C128 C125 112.8(3)
F44 C128 C125 112.6(3)
F45 C128 C125 113.0(3)
C2 Ni1 C1 40.35(16)
C2 Ni1 C3 40.73(16)
C1 Ni1 C3 73.08(15)
C2 Ni1 P2 132.61(12)
C1 Ni1 P2 164.93(11)
C3 Ni1 P2 95.10(11)
C2 Ni1 P1 133.22(12)
C1 Ni1 P1 101.14(11)
C3 Ni1 P1 173.86(11)
P2 Ni1 P1 90.93(4)
C40 Ni2 C39 40.11(18)
C40 Ni2 C33 40.30(18)
C39 Ni2 C33 72.42(17)
C40 Ni2 P4 129.86(14)
C39 Ni2 P4 167.83(12)
C33 Ni2 P4 95.53(12)
C40 Ni2 P3 133.98(14)
C39 Ni2 P3 101.36(12)
C33 Ni2 P3 173.75(12)
P4 Ni2 P3 90.70(4)
C15 P1 C12 103.02(16)
C15 P1 C9 107.09(17)
C12 P1 C9 107.48(19)
C15 P1 Ni1 106.42(12)
C12 P1 Ni1 116.02(13)
C9 P1 Ni1 115.70(14)
C21 P2 C27 106.79(17)
C21 P2 C20 105.29(16)
C27 P2 C20 103.77(16)
C21 P2 Ni1 116.82(12)
C27 P2 Ni1 115.17(12)
C20 P2 Ni1 107.79(12)
C47 P3 C44 101.53(18)
C47 P3 C41 107.65(18)
C44 P3 C41 107.9(2)
C47 P3 Ni2 106.48(12)
C44 P3 Ni2 116.93(14)
C41 P3 Ni2 115.09(15)
C53 P4 C59 104.59(17)
C53 P4 C52 105.66(16)
C59 P4 C52 104.29(17)
C53 P4 Ni2 114.15(12)
C59 P4 Ni2 119.32(12)
C52 P4 Ni2 107.65(12)

loop_
_geom_bond_atom_site_label_1
_geom_bond_atom_site_label_2
_geom_bond_distance
B1 C73 1.636(5)
B1 C89 1.637(5)
B1 C81 1.644(5)
B1 C65 1.646(5)
B2 C113 1.637(5)
B2 C105 1.639(5)
B2 C97 1.642(5)
B2 C121 1.647(5)
Br1 C17 1.890(3)
Br2 C49 1.889(4)
C1 C2 1.402(6)
C1 C8 1.505(6)
C1 Ni1 2.076(4)
C2 C3 1.415(6)
C2 Ni1 1.978(3)
C3 C4 1.509(6)
C3 Ni1 2.078(4)
C4 C5 1.544(5)
C5 C6 1.513(6)
C6 C7 1.533(7)
C7 C8 1.562(6)
C9 C11 1.521(6)
C9 C10 1.535(6)
C9 P1 1.848(4)
C12 C13 1.515(6)
C12 C14 1.527(6)
C12 P1 1.840(4)
C15 C20 1.397(5)
C15 C16 1.404(5)
C15 P1 1.840(3)
C16 C17 1.380(5)
C17 C18 1.385(6)
C18 C19 1.384(5)
C19 C20 1.396(5)
C20 P2 1.821(3)
C21 C26 1.396(5)
C21 C22 1.404(5)
C21 P2 1.809(4)
C22 C23 1.385(6)
C23 C24 1.374(6)
C24 C25 1.384(6)
C25 C26 1.375(6)
C27 C32 1.385(5)
C27 C28 1.385(5)
C27 P2 1.811(4)
C28 C29 1.394(6)
C29 C30 1.377(7)
C30 C31 1.382(7)
C31 C32 1.385(5)
C33 C40 1.404(6)
C33 C34 1.508(7)
C33 Ni2 2.089(4)
C34 C35 1.561(6)
C35 C36 1.507(7)
C36 C37 1.529(8)
C37 C38 1.566(7)
C38 C39 1.500(6)
C39 C40 1.398(6)
C39 Ni2 2.089(4)
C40 Ni2 1.975(4)
C41 C43 1.524(6)
C41 C42 1.536(7)
C41 P3 1.840(4)
C44 C46 1.525(6)
C44 C45 1.526(7)
C44 P3 1.839(4)
C47 C52 1.388(5)
C47 C48 1.401(5)
C47 P3 1.838(4)
C48 C49 1.375(6)
C49 C50 1.378(6)
C50 C51 1.375(6)
C51 C52 1.403(5)
C52 P4 1.826(4)
C53 C54 1.389(5)
C53 C58 1.403(5)
C53 P4 1.810(4)
C54 C55 1.386(6)
C55 C56 1.391(6)
C56 C57 1.387(6)
C57 C58 1.380(6)
C59 C64 1.385(6)
C59 C60 1.397(5)
C59 P4 1.810(4)
C60 C61 1.387(6)
C61 C62 1.369(7)
C62 C63 1.384(7)
C63 C64 1.390(6)
C65 C66 1.393(5)
C65 C72 1.399(5)
C66 C67 1.392(5)
C67 C69 1.382(5)
C67 C68 1.492(5)
C68 F3 1.327(5)
C68 F2 1.341(5)
C68 F1 1.342(4)
C69 C70 1.383(5)
C70 C72 1.395(5)
C70 C71 1.493(5)
C71 F6 1.330(4)
C71 F4 1.333(5)
C71 F5 1.343(5)
C73 C74 1.396(5)
C73 C78 1.403(5)
C74 C75 1.397(5)
C75 C76 1.385(5)
C75 C79 1.494(5)
C76 C77 1.387(5)
C77 C78 1.387(5)
C77 C80 1.497(5)
C79 F7 1.298(5)
C79 F9 1.325(5)
C79 F8 1.331(5)
C80 F10 1.333(4)
C80 F12 1.341(4)
C80 F11 1.346(4)
C81 C86 1.394(5)
C81 C82 1.406(5)
C82 C83 1.391(5)
C83 C84 1.389(6)
C83 C87 1.496(5)
C84 C85 1.387(6)
C85 C86 1.396(5)
C85 C88 1.492(6)
C87 F51 1.215(14)
C87 F50 1.272(14)
C87 F18 1.301(6)
C87 F16 1.309(6)
C87 F17 1.322(6)
C87 F49 1.325(14)
C88 F14 1.294(5)
C88 F15 1.308(5)
C88 F13 1.326(5)
C89 C90 1.401(5)
C89 C94 1.403(5)
C90 C91 1.397(6)
C91 C92 1.374(7)
C91 C95 1.487(7)
C92 C93 1.380(6)
C93 C94 1.392(5)
C93 C96 1.487(6)
C95 F22 1.304(6)
C95 F24 1.315(6)
C95 F23 1.337(7)
C96 F19 1.251(6)
C96 F20 1.271(6)
C96 F21 1.302(6)
C97 C98 1.399(5)
C97 C102 1.401(5)
C98 C99 1.395(5)
C99 C100 1.376(5)
C99 C103 1.494(5)
C100 C101 1.389(5)
C101 C102 1.397(5)
C101 C104 1.489(6)
C103 F27 1.323(5)
C103 F26 1.326(5)
C103 F25 1.342(5)
C104 F30 1.293(5)
C104 F28 1.325(5)
C104 F29 1.335(5)
C105 C106 1.399(5)
C105 C110 1.408(5)
C106 C107 1.390(5)
C107 C108 1.381(5)
C107 C111 1.500(6)
C108 C109 1.384(6)
C109 C110 1.389(5)
C109 C112 1.492(5)
C111 F33 1.306(5)
C111 F32 1.317(5)
C111 F31 1.321(5)
C112 F36 1.306(5)
C112 F35 1.320(5)
C112 F34 1.343(5)
C113 C118 1.397(5)
C113 C114 1.404(5)
C114 C115 1.393(5)
C115 C116 1.387(6)
C115 C119 1.491(6)
C116 C117 1.386(6)
C117 C118 1.388(6)
C117 C120 1.497(6)
C119 F39 1.309(5)
C119 F37 1.318(5)
C119 F38 1.337(5)
C120 F52 1.187(16)
C120 F54 1.285(14)
C120 F40 1.285(7)
C120 F42 1.309(8)
C120 F41 1.311(7)
C120 F53 1.331(16)
C121 C126 1.400(5)
C121 C122 1.405(5)
C122 C123 1.384(5)
C123 C124 1.395(5)
C123 C127 1.487(5)
C124 C125 1.377(5)
C125 C126 1.391(5)
C125 C128 1.494(6)
C127 F46 1.306(5)
C127 F48 1.316(5)
C127 F47 1.332(5)
C128 F43 1.315(5)
C128 F44 1.319(5)
C128 F45 1.328(5)
Ni1 P2 2.1460(10)
Ni1 P1 2.1766(10)
Ni2 P4 2.1462(11)
Ni2 P3 2.1756(11)
